data_2237013
loop_
_publ_author_name
'Li, Dong-Ping'
'Li, Min'
'Li, Shuai'
'Hu, Hang-Na'

_publ_section_title
;
 (+-)-1-(1-Allyl-1<i>H</i>-benzimidazol-2-yl)ethanol
;
_journal_coeditor_code RZ5017
_journal_issue 12
_journal_name_full 'Acta Crystallographica Section E'
_journal_page_first o3254
_journal_paper_doi 10.1107/S1600536812044340
_journal_volume 68
_journal_year 2012
_chemical_formula_iupac 'C12 H14 N2 O'
_chemical_formula_moiety 'C12 H14 N2 O'
_chemical_formula_sum 'C12 H14 N2 O'
_chemical_formula_weight 202.25
_chemical_name_systematic
;
(+-)-1-(1-Allyl-1<i>H</i>-benzimidazol-2-yl)ethanol
;
_space_group_IT_number 1
_symmetry_cell_setting triclinic
_symmetry_space_group_name_Hall 'P 1'
_symmetry_space_group_name_H-M 'P 1'
_atom_sites_solution_hydrogens geom
_atom_sites_solution_primary direct
_atom_sites_solution_secondary difmap
_audit_creation_method SHELXL-97
_cell_angle_alpha 96.66(3)
_cell_angle_beta 107.15(3)
_cell_angle_gamma 90.83(3)
_cell_formula_units_Z 4
_cell_length_a 8.7816(18)
_cell_length_b 9.1233(18)
_cell_length_c 14.773(3)
_cell_measurement_temperature 293(2)
_cell_measurement_theta_max 27.95
_cell_measurement_theta_min 2.35
_cell_volume 1121.8(4)
_computing_cell_refinement 'CrystalClear (Rigaku, 2005)'
_computing_data_collection 'CrystalClear (Rigaku, 2005)'
_computing_data_reduction 'CrystalClear (Rigaku, 2005)'
_computing_molecular_graphics 'SHELXTL (Sheldrick, 2008)'
_computing_publication_material 'SHELXL97 (Sheldrick, 2008)'
_computing_structure_refinement 'SHELXL97 (Sheldrick, 2008)'
_computing_structure_solution 'SHELXS97 (Sheldrick, 2008)'
_diffrn_ambient_temperature 293(2)
_diffrn_detector_area_resol_mean 13.6612
_diffrn_measured_fraction_theta_full 0.994
_diffrn_measured_fraction_theta_max 0.994
_diffrn_measurement_device_type 'Rigaku Mercury2 (2x2 bin mode)'
_diffrn_measurement_method \w
_diffrn_radiation_monochromator graphite
_diffrn_radiation_source 'fine-focus sealed tube'
_diffrn_radiation_type MoK\a
_diffrn_radiation_wavelength 0.71073
_diffrn_reflns_av_R_equivalents 0.0311
_diffrn_reflns_av_sigmaI/netI 0.0810
_diffrn_reflns_limit_h_max 10
_diffrn_reflns_limit_h_min -10
_diffrn_reflns_limit_k_max 11
_diffrn_reflns_limit_k_min -11
_diffrn_reflns_limit_l_max 18
_diffrn_reflns_limit_l_min -18
_diffrn_reflns_number 10277
_diffrn_reflns_theta_full 26.00
_diffrn_reflns_theta_max 26.00
_diffrn_reflns_theta_min 2.43
_diffrn_standards_number 0
_exptl_absorpt_coefficient_mu 0.078
_exptl_absorpt_correction_T_max 0.9884
_exptl_absorpt_correction_T_min 0.9815
_exptl_absorpt_correction_type multi-scan
_exptl_absorpt_process_details '(CrystalClear; Rigaku, 2005)'
_exptl_crystal_colour colourless
_exptl_crystal_density_diffrn 1.198
_exptl_crystal_density_method 'not measured'
_exptl_crystal_description block
_exptl_crystal_F_000 432
_exptl_crystal_size_max 0.24
_exptl_crystal_size_mid 0.22
_exptl_crystal_size_min 0.15
_refine_diff_density_max 0.164
_refine_diff_density_min -0.186
_refine_ls_extinction_method none
_refine_ls_goodness_of_fit_ref 1.023
_refine_ls_hydrogen_treatment constr
_refine_ls_matrix_type full
_refine_ls_number_parameters 541
_refine_ls_number_reflns 4404
_refine_ls_number_restraints 3
_refine_ls_restrained_S_all 1.022
_refine_ls_R_factor_all 0.0872
_refine_ls_R_factor_gt 0.0548
_refine_ls_shift/su_max 0.000
_refine_ls_shift/su_mean 0.000
_refine_ls_structure_factor_coef Fsqd
_refine_ls_weighting_details 'calc w=1/[\s^2^(Fo^2^)+(0.0586P)^2^+0.0000P] where P=(Fo^2^+2Fc^2^)/3'
_refine_ls_weighting_scheme calc
_refine_ls_wR_factor_gt 0.1129
_refine_ls_wR_factor_ref 0.1281
_reflns_number_gt 4897
_reflns_number_total 8368
_reflns_threshold_expression I>2sigma(I)
_cod_data_source_file rz5017.cif
_cod_data_source_block I
_cod_database_code 2237013
_cod_database_fobs_code 2237013

loop_
_symmetry_equiv_pos_as_xyz
'x, y, z'

loop_
_atom_site_type_symbol
_atom_site_label
_atom_site_fract_x
_atom_site_fract_y
_atom_site_fract_z
_atom_site_U_iso_or_equiv
_atom_site_adp_type
_atom_site_calc_flag
_atom_site_refinement_flags
_atom_site_occupancy
_atom_site_symmetry_multiplicity
C C1 0.5685(5) 0.0013(4) 0.2505(3) 0.0458(10) Uani d . 1 1
C C2 0.5232(6) -0.1444(5) 0.2097(3) 0.0582(12) Uani d . 1 1
H H2A 0.5454 -0.2222 0.2463 0.070 Uiso calc R 1 1
C C3 0.4441(6) -0.1693(6) 0.1128(4) 0.0690(14) Uani d . 1 1
H H3A 0.4135 -0.2654 0.0835 0.083 Uiso calc R 1 1
C C4 0.4100(6) -0.0526(6) 0.0590(3) 0.0712(14) Uani d . 1 1
H H4A 0.3558 -0.0731 -0.0058 0.085 Uiso calc R 1 1
C C5 0.4531(6) 0.0936(6) 0.0974(3) 0.0643(13) Uani d . 1 1
H H5A 0.4310 0.1708 0.0603 0.077 Uiso calc R 1 1
C C6 0.5318(5) 0.1171(5) 0.1951(3) 0.0489(10) Uani d . 1 1
C C7 0.6574(4) 0.2036(4) 0.3452(3) 0.0435(10) Uani d . 1 1
C C8 0.7359(5) 0.3134(4) 0.4309(3) 0.0479(10) Uani d . 1 1
H H8A 0.6697 0.3990 0.4307 0.058 Uiso calc R 1 1
C C9 0.7615(6) 0.2491(5) 0.5242(3) 0.0594(12) Uani d . 1 1
H H9A 0.8118 0.3233 0.5767 0.089 Uiso calc R 1 1
H H9B 0.8284 0.1667 0.5254 0.089 Uiso calc R 1 1
H H9C 0.6604 0.2167 0.5296 0.089 Uiso calc R 1 1
C C10 0.5846(5) 0.3949(5) 0.2284(3) 0.0556(12) Uani d . 1 1
H H10A 0.6017 0.4673 0.2844 0.067 Uiso calc R 1 1
H H10B 0.4805 0.4084 0.1848 0.067 Uiso calc R 1 1
C C11 0.7095(7) 0.4188(5) 0.1814(4) 0.0688(13) Uani d . 1 1
H H11A 0.8146 0.4042 0.2150 0.083 Uiso calc R 1 1
C C12 0.6823(9) 0.4589(7) 0.0964(5) 0.104(2) Uani d . 1 1
H H12A 0.5786 0.4745 0.0607 0.125 Uiso calc R 1 1
H H12B 0.7665 0.4719 0.0715 0.125 Uiso calc R 1 1
C C13 0.1628(5) 0.7216(5) 0.6969(3) 0.0472(10) Uani d . 1 1
C C14 0.2453(5) 0.7395(6) 0.7940(3) 0.0627(13) Uani d . 1 1
H H14A 0.2719 0.8327 0.8289 0.075 Uiso calc R 1 1
C C15 0.2858(6) 0.6124(6) 0.8360(3) 0.0683(14) Uani d . 1 1
H H15A 0.3421 0.6202 0.9006 0.082 Uiso calc R 1 1
C C16 0.2449(6) 0.4733(6) 0.7843(4) 0.0662(13) Uani d . 1 1
H H16A 0.2742 0.3900 0.8150 0.079 Uiso calc R 1 1
C C17 0.1610(5) 0.4556(5) 0.6878(3) 0.0560(12) Uani d . 1 1
H H17A 0.1338 0.3620 0.6534 0.067 Uiso calc R 1 1
C C18 0.1189(5) 0.5824(4) 0.6439(3) 0.0445(10) Uani d . 1 1
C C19 0.0315(4) 0.7439(4) 0.5469(3) 0.0428(10) Uani d . 1 1
C C20 -0.0486(5) 0.8173(4) 0.4616(3) 0.0478(10) Uani d . 1 1
H H20A 0.0186 0.9028 0.4596 0.057 Uiso calc R 1 1
C C21 -0.0795(6) 0.7139(5) 0.3688(3) 0.0610(12) Uani d . 1 1
H H21A -0.1311 0.7656 0.3160 0.091 Uiso calc R 1 1
H H21B -0.1469 0.6307 0.3699 0.091 Uiso calc R 1 1
H H21C 0.0201 0.6800 0.3621 0.091 Uiso calc R 1 1
C C22 0.1121(5) 0.9846(4) 0.6599(4) 0.0564(12) Uani d . 1 1
H H22A 0.0953 1.0334 0.6030 0.068 Uiso calc R 1 1
H H22B 0.2169 1.0169 0.7029 0.068 Uiso calc R 1 1
C C23 -0.0127(6) 1.0274(5) 0.7075(4) 0.0688(14) Uani d . 1 1
H H23A -0.1190 1.0031 0.6733 0.083 Uiso calc R 1 1
C C24 0.0180(9) 1.0959(7) 0.7930(5) 0.106(2) Uani d . 1 1
H H24A 0.1230 1.1218 0.8290 0.127 Uiso calc R 1 1
H H24B -0.0649 1.1194 0.8184 0.127 Uiso calc R 1 1
C C25 0.1235(5) 0.2875(5) 0.1527(3) 0.0510(11) Uani d . 1 1
C C26 0.0739(6) 0.2591(5) 0.0539(3) 0.0646(13) Uani d . 1 1
H H26A 0.0475 0.1639 0.0220 0.077 Uiso calc R 1 1
C C27 0.0664(7) 0.3815(6) 0.0058(4) 0.0737(14) Uani d . 1 1
H H27A 0.0336 0.3679 -0.0606 0.088 Uiso calc R 1 1
C C28 0.1059(6) 0.5232(5) 0.0528(4) 0.0726(15) Uani d . 1 1
H H28A 0.0992 0.6020 0.0173 0.087 Uiso calc R 1 1
C C29 0.1547(6) 0.5505(5) 0.1507(4) 0.0672(13) Uani d . 1 1
H H29A 0.1803 0.6462 0.1820 0.081 Uiso calc R 1 1
C C30 0.1644(5) 0.4289(5) 0.2017(3) 0.0525(11) Uani d . 1 1
C C31 0.2025(5) 0.2829(4) 0.3089(3) 0.0466(10) Uani d . 1 1
C C32 0.2450(5) 0.2198(5) 0.4023(3) 0.0508(10) Uani d . 1 1
H H32A 0.3255 0.1470 0.4008 0.061 Uiso calc R 1 1
C C33 0.3171(6) 0.3359(5) 0.4866(3) 0.0616(12) Uani d . 1 1
H H33A 0.3422 0.2909 0.5445 0.092 Uiso calc R 1 1
H H33B 0.2421 0.4108 0.4887 0.092 Uiso calc R 1 1
H H33C 0.4127 0.3798 0.4801 0.092 Uiso calc R 1 1
C C34 0.1221(6) 0.0331(4) 0.2065(4) 0.0594(12) Uani d . 1 1
H H34A 0.1757 -0.0082 0.2645 0.071 Uiso calc R 1 1
H H34B 0.1681 -0.0067 0.1572 0.071 Uiso calc R 1 1
C C35 -0.0505(6) -0.0127(5) 0.1766(4) 0.0705(14) Uani d . 1 1
H H35A -0.1110 0.0278 0.2145 0.085 Uiso calc R 1 1
C C36 -0.1226(8) -0.1036(6) 0.1027(5) 0.0980(19) Uani d . 1 1
H H36A -0.0662 -0.1465 0.0630 0.118 Uiso calc R 1 1
H H36B -0.2312 -0.1267 0.0889 0.118 Uiso calc R 1 1
C C37 0.5376(5) 1.0456(5) 0.6951(3) 0.0533(11) Uani d . 1 1
C C38 0.5520(6) 1.1886(6) 0.7412(4) 0.0732(15) Uani d . 1 1
H H38A 0.5271 1.2690 0.7072 0.088 Uiso calc R 1 1
C C39 0.6052(7) 1.2070(6) 0.8401(4) 0.0818(16) Uani d . 1 1
H H39A 0.6149 1.3016 0.8729 0.098 Uiso calc R 1 1
C C40 0.6444(7) 1.0866(7) 0.8916(4) 0.0816(16) Uani d . 1 1
H H40A 0.6803 1.1032 0.9579 0.098 Uiso calc R 1 1
C C41 0.6314(6) 0.9450(6) 0.8468(4) 0.0728(14) Uani d . 1 1
H H41A 0.6571 0.8650 0.8812 0.087 Uiso calc R 1 1
C C42 0.5785(5) 0.9265(5) 0.7483(3) 0.0562(12) Uani d . 1 1
C C43 0.4930(5) 0.8496(5) 0.5936(3) 0.0512(11) Uani d . 1 1
C C44 0.4472(5) 0.7419(5) 0.5029(3) 0.0537(11) Uani d . 1 1
H H44A 0.3670 0.6703 0.5084 0.064 Uiso calc R 1 1
C C45 0.3721(6) 0.8175(5) 0.4162(3) 0.0629(12) Uani d . 1 1
H H45A 0.3447 0.7459 0.3602 0.094 Uiso calc R 1 1
H H45B 0.4463 0.8915 0.4104 0.094 Uiso calc R 1 1
H H45C 0.2774 0.8631 0.4228 0.094 Uiso calc R 1 1
C C46 0.5790(6) 0.6494(5) 0.7029(4) 0.0667(14) Uani d . 1 1
H H46A 0.5206 0.5808 0.6480 0.080 Uiso calc R 1 1
H H46B 0.5404 0.6320 0.7561 0.080 Uiso calc R 1 1
C C47 0.7517(7) 0.6209(6) 0.7272(4) 0.0810(16) Uani d . 1 1
H H47A 0.8037 0.6350 0.6821 0.097 Uiso calc R 1 1
C C48 0.8330(9) 0.5788(9) 0.8051(5) 0.121(3) Uani d . 1 1
H H48A 0.7847 0.5637 0.8517 0.146 Uiso calc R 1 1
H H48B 0.9409 0.5630 0.8157 0.146 Uiso calc R 1 1
N N1 0.6487(4) 0.0580(4) 0.3448(2) 0.0471(8) Uani d . 1 1
N N2 0.5884(4) 0.2455(3) 0.2568(2) 0.0468(8) Uani d . 1 1
N N3 0.0372(4) 0.5997(4) 0.5496(2) 0.0470(8) Uani d . 1 1
N N4 0.1055(4) 0.8238(4) 0.6335(2) 0.0456(8) Uani d . 1 1
N N5 0.2142(4) 0.4240(4) 0.3004(3) 0.0535(9) Uani d . 1 1
N N6 0.1496(4) 0.1939(4) 0.2233(3) 0.0515(9) Uani d . 1 1
N N7 0.4845(4) 0.9947(4) 0.5973(3) 0.0573(10) Uani d . 1 1
N N8 0.5482(4) 0.8010(4) 0.6817(3) 0.0547(9) Uani d . 1 1
O O1 0.8842(3) 0.3584(3) 0.4171(2) 0.0575(8) Uani d . 1 1
H H1B 0.9230 0.4234 0.4617 0.069 Uiso d R 1 1
O O2 -0.1956(3) 0.8682(3) 0.4758(2) 0.0577(8) Uani d . 1 1
H H2B -0.2118 0.9311 0.4392 0.069 Uiso d R 1 1
O O3 0.1079(4) 0.1432(3) 0.4119(2) 0.0636(8) Uani d . 1 1
H H3B 0.0389 0.2020 0.4139 0.095 Uiso calc R 1 1
O O4 0.5825(4) 0.6616(3) 0.4948(2) 0.0656(9) Uani d . 1 1
H H4B 0.6509 0.7186 0.4889 0.098 Uiso calc R 1 1

loop_
_atom_site_aniso_label
_atom_site_aniso_U_11
_atom_site_aniso_U_22
_atom_site_aniso_U_33
_atom_site_aniso_U_12
_atom_site_aniso_U_13
_atom_site_aniso_U_23
C1 0.044(2) 0.043(2) 0.048(2) -0.0030(18) 0.010(2) 0.0025(19)
C2 0.063(3) 0.047(3) 0.061(3) -0.004(2) 0.017(3) -0.003(2)
C3 0.073(3) 0.062(3) 0.067(3) -0.014(3) 0.022(3) -0.014(3)
C4 0.072(3) 0.084(4) 0.047(3) -0.010(3) 0.009(3) -0.011(3)
C5 0.062(3) 0.074(3) 0.053(3) -0.002(3) 0.011(2) 0.007(3)
C6 0.037(2) 0.052(3) 0.057(3) -0.0002(19) 0.012(2) 0.006(2)
C7 0.036(2) 0.043(2) 0.051(3) 0.0041(18) 0.013(2) 0.002(2)
C8 0.041(2) 0.043(2) 0.058(3) 0.0033(18) 0.014(2) 0.0006(19)
C9 0.069(3) 0.059(3) 0.048(3) -0.004(2) 0.016(2) 0.004(2)
C10 0.054(3) 0.047(3) 0.069(3) 0.007(2) 0.017(2) 0.019(2)
C11 0.074(3) 0.054(3) 0.084(4) -0.005(2) 0.030(3) 0.016(3)
C12 0.133(6) 0.095(5) 0.102(5) 0.005(4) 0.056(4) 0.032(4)
C13 0.043(2) 0.049(2) 0.051(3) 0.0064(19) 0.017(2) 0.005(2)
C14 0.056(3) 0.070(3) 0.053(3) 0.002(3) 0.007(2) -0.004(2)
C15 0.066(3) 0.086(4) 0.049(3) 0.005(3) 0.012(3) 0.008(3)
C16 0.063(3) 0.075(3) 0.064(3) 0.015(3) 0.016(3) 0.025(3)
C17 0.054(3) 0.055(3) 0.061(3) 0.009(2) 0.017(2) 0.015(2)
C18 0.041(2) 0.045(2) 0.048(2) 0.0037(18) 0.015(2) 0.0018(19)
C19 0.033(2) 0.043(2) 0.052(3) -0.0012(17) 0.014(2) 0.0045(19)
C20 0.048(2) 0.040(2) 0.056(3) 0.0050(19) 0.016(2) 0.0061(19)
C21 0.077(3) 0.055(3) 0.052(3) 0.005(2) 0.019(2) 0.009(2)
C22 0.059(3) 0.038(2) 0.069(3) -0.001(2) 0.018(2) -0.002(2)
C23 0.072(3) 0.052(3) 0.083(4) 0.008(2) 0.030(3) -0.007(3)
C24 0.123(6) 0.095(5) 0.106(5) 0.005(4) 0.057(4) -0.020(4)
C25 0.049(2) 0.047(2) 0.062(3) 0.011(2) 0.022(2) 0.011(2)
C26 0.081(4) 0.057(3) 0.056(3) 0.009(3) 0.020(3) 0.008(2)
C27 0.085(4) 0.077(4) 0.060(3) 0.013(3) 0.019(3) 0.018(3)
C28 0.089(4) 0.063(3) 0.067(3) 0.003(3) 0.019(3) 0.024(3)
C29 0.075(3) 0.051(3) 0.076(4) 0.001(2) 0.021(3) 0.013(2)
C30 0.051(3) 0.049(3) 0.058(3) 0.001(2) 0.017(2) 0.010(2)
C31 0.041(2) 0.047(2) 0.054(3) 0.0046(19) 0.016(2) 0.006(2)
C32 0.047(2) 0.044(2) 0.067(3) 0.0087(19) 0.022(2) 0.016(2)
C33 0.058(3) 0.063(3) 0.058(3) 0.005(2) 0.010(2) 0.006(2)
C34 0.065(3) 0.039(2) 0.074(3) 0.006(2) 0.020(3) 0.005(2)
C35 0.072(3) 0.056(3) 0.089(4) -0.005(3) 0.033(3) 0.010(3)
C36 0.085(4) 0.088(4) 0.108(5) -0.008(4) 0.010(4) 0.009(4)
C37 0.044(2) 0.058(3) 0.061(3) 0.009(2) 0.019(2) 0.010(2)
C38 0.078(4) 0.059(3) 0.076(4) 0.009(3) 0.015(3) 0.005(3)
C39 0.086(4) 0.072(4) 0.082(4) 0.007(3) 0.026(3) -0.011(3)
C40 0.079(4) 0.107(5) 0.060(3) 0.006(3) 0.025(3) 0.007(3)
C41 0.074(4) 0.080(4) 0.068(3) 0.009(3) 0.021(3) 0.019(3)
C42 0.048(3) 0.065(3) 0.061(3) 0.007(2) 0.021(2) 0.017(2)
C43 0.042(2) 0.047(3) 0.067(3) 0.003(2) 0.017(2) 0.013(2)
C44 0.045(3) 0.045(2) 0.073(3) 0.000(2) 0.021(2) 0.008(2)
C45 0.055(3) 0.060(3) 0.069(3) 0.002(2) 0.013(2) 0.002(2)
C46 0.066(3) 0.055(3) 0.085(4) 0.008(2) 0.024(3) 0.028(3)
C47 0.075(4) 0.075(4) 0.107(4) 0.026(3) 0.035(3) 0.043(3)
C48 0.093(5) 0.158(7) 0.129(6) 0.038(5) 0.034(5) 0.076(5)
N1 0.049(2) 0.0373(19) 0.053(2) 0.0011(16) 0.0136(18) 0.0013(16)
N2 0.045(2) 0.0405(19) 0.052(2) 0.0014(15) 0.0100(17) 0.0063(16)
N3 0.045(2) 0.043(2) 0.052(2) 0.0017(16) 0.0121(17) 0.0070(16)
N4 0.045(2) 0.0398(19) 0.050(2) 0.0014(15) 0.0148(17) -0.0013(16)
N5 0.056(2) 0.047(2) 0.060(2) 0.0061(17) 0.0182(19) 0.0114(17)
N6 0.052(2) 0.042(2) 0.061(2) 0.0063(16) 0.0168(19) 0.0099(18)
N7 0.060(2) 0.047(2) 0.064(3) 0.0065(18) 0.016(2) 0.0099(18)
N8 0.053(2) 0.051(2) 0.065(3) 0.0076(18) 0.021(2) 0.0155(19)
O1 0.0543(18) 0.0485(17) 0.0662(19) -0.0111(14) 0.0192(15) -0.0076(14)
O2 0.0560(18) 0.0567(18) 0.0671(19) 0.0160(14) 0.0230(15) 0.0213(15)
O3 0.0650(19) 0.0506(17) 0.083(2) 0.0016(15) 0.0296(17) 0.0195(16)
O4 0.0586(19) 0.0491(17) 0.092(2) 0.0072(15) 0.0274(18) 0.0055(16)

loop_
_atom_type_symbol
_atom_type_description
_atom_type_scat_dispersion_real
_atom_type_scat_dispersion_imag
_atom_type_scat_source
C C 0.0033 0.0016 'International Tables Vol C Tables 4.2.6.8 and 6.1.1.4'
H H 0.0000 0.0000 'International Tables Vol C Tables 4.2.6.8 and 6.1.1.4'
N N 0.0061 0.0033 'International Tables Vol C Tables 4.2.6.8 and 6.1.1.4'
O O 0.0106 0.0060 'International Tables Vol C Tables 4.2.6.8 and 6.1.1.4'

loop_
_geom_angle_atom_site_label_1
_geom_angle_atom_site_label_2
_geom_angle_atom_site_label_3
_geom_angle
C6 C1 C2 120.6(4)
C6 C1 N1 109.5(3)
C2 C1 N1 130.0(4)
C3 C2 C1 117.7(4)
C3 C2 H2A 121.2
C1 C2 H2A 121.2
C2 C3 C4 120.7(4)
C2 C3 H3A 119.6
C4 C3 H3A 119.6
C3 C4 C5 123.0(5)
C3 C4 H4A 118.5
C5 C4 H4A 118.5
C4 C5 C6 115.7(5)
C4 C5 H5A 122.2
C6 C5 H5A 122.2
N2 C6 C5 131.6(4)
N2 C6 C1 106.1(4)
C5 C6 C1 122.3(4)
N1 C7 N2 112.5(3)
N1 C7 C8 125.2(4)
N2 C7 C8 122.3(4)
O1 C8 C7 104.7(3)
O1 C8 C9 111.9(3)
C7 C8 C9 112.7(3)
O1 C8 H8A 109.2
C7 C8 H8A 109.2
C9 C8 H8A 109.2
C8 C9 H9A 109.5
C8 C9 H9B 109.5
H9A C9 H9B 109.5
C8 C9 H9C 109.5
H9A C9 H9C 109.5
H9B C9 H9C 109.5
N2 C10 C11 110.9(4)
N2 C10 H10A 109.5
C11 C10 H10A 109.5
N2 C10 H10B 109.5
C11 C10 H10B 109.5
H10A C10 H10B 108.0
C12 C11 C10 124.7(6)
C12 C11 H11A 117.7
C10 C11 H11A 117.7
C11 C12 H12A 120.0
C11 C12 H12B 120.0
H12A C12 H12B 120.0
N4 C13 C14 131.7(4)
N4 C13 C18 106.0(4)
C14 C13 C18 122.3(4)
C15 C14 C13 116.8(4)
C15 C14 H14A 121.6
C13 C14 H14A 121.6
C14 C15 C16 121.7(5)
C14 C15 H15A 119.1
C16 C15 H15A 119.1
C15 C16 C17 121.4(5)
C15 C16 H16A 119.3
C17 C16 H16A 119.3
C16 C17 C18 117.9(4)
C16 C17 H17A 121.1
C18 C17 H17A 121.1
C17 C18 N3 131.0(4)
C17 C18 C13 119.9(4)
N3 C18 C13 109.2(4)
N3 C19 N4 112.8(4)
N3 C19 C20 125.7(4)
N4 C19 C20 121.5(4)
O2 C20 C19 105.9(3)
O2 C20 C21 111.4(4)
C19 C20 C21 112.3(3)
O2 C20 H20A 109.0
C19 C20 H20A 109.0
C21 C20 H20A 109.0
C20 C21 H21A 109.5
C20 C21 H21B 109.5
H21A C21 H21B 109.5
C20 C21 H21C 109.5
H21A C21 H21C 109.5
H21B C21 H21C 109.5
N4 C22 C23 110.8(3)
N4 C22 H22A 109.5
C23 C22 H22A 109.5
N4 C22 H22B 109.5
C23 C22 H22B 109.5
H22A C22 H22B 108.1
C24 C23 C22 124.2(6)
C24 C23 H23A 117.9
C22 C23 H23A 117.9
C23 C24 H24A 120.0
C23 C24 H24B 120.0
H24A C24 H24B 120.0
C26 C25 C30 123.1(4)
C26 C25 N6 131.7(4)
C30 C25 N6 105.2(4)
C27 C26 C25 115.7(5)
C27 C26 H26A 122.2
C25 C26 H26A 122.2
C28 C27 C26 122.4(5)
C28 C27 H27A 118.8
C26 C27 H27A 118.8
C29 C28 C27 121.6(5)
C29 C28 H28A 119.2
C27 C28 H28A 119.2
C28 C29 C30 117.5(4)
C28 C29 H29A 121.2
C30 C29 H29A 121.2
C25 C30 N5 110.6(4)
C25 C30 C29 119.8(4)
N5 C30 C29 129.6(4)
N5 C31 N6 113.8(4)
N5 C31 C32 124.7(4)
N6 C31 C32 121.5(3)
O3 C32 C31 110.0(3)
O3 C32 C33 111.8(4)
C31 C32 C33 112.3(4)
O3 C32 H32A 107.5
C31 C32 H32A 107.5
C33 C32 H32A 107.5
C32 C33 H33A 109.5
C32 C33 H33B 109.5
H33A C33 H33B 109.5
C32 C33 H33C 109.5
H33A C33 H33C 109.5
H33B C33 H33C 109.5
N6 C34 C35 112.3(4)
N6 C34 H34A 109.1
C35 C34 H34A 109.1
N6 C34 H34B 109.1
C35 C34 H34B 109.1
H34A C34 H34B 107.9
C36 C35 C34 125.2(5)
C36 C35 H35A 117.4
C34 C35 H35A 117.4
C35 C36 H36A 120.0
C35 C36 H36B 120.0
H36A C36 H36B 120.0
C38 C37 N7 129.6(4)
C38 C37 C42 120.1(5)
N7 C37 C42 110.3(4)
C39 C38 C37 117.4(5)
C39 C38 H38A 121.3
C37 C38 H38A 121.3
C38 C39 C40 121.5(5)
C38 C39 H39A 119.2
C40 C39 H39A 119.2
C41 C40 C39 121.6(5)
C41 C40 H40A 119.2
C39 C40 H40A 119.2
C40 C41 C42 116.9(5)
C40 C41 H41A 121.5
C42 C41 H41A 121.5
C41 C42 N8 132.0(5)
C41 C42 C37 122.5(5)
N8 C42 C37 105.5(4)
N7 C43 N8 113.9(4)
N7 C43 C44 125.1(4)
N8 C43 C44 121.0(4)
O4 C44 C45 112.6(4)
O4 C44 C43 110.1(3)
C45 C44 C43 111.8(4)
O4 C44 H44A 107.4
C45 C44 H44A 107.4
C43 C44 H44A 107.4
C44 C45 H45A 109.5
C44 C45 H45B 109.5
H45A C45 H45B 109.5
C44 C45 H45C 109.5
H45A C45 H45C 109.5
H45B C45 H45C 109.5
N8 C46 C47 111.8(4)
N8 C46 H46A 109.3
C47 C46 H46A 109.3
N8 C46 H46B 109.3
C47 C46 H46B 109.3
H46A C46 H46B 107.9
C48 C47 C46 124.4(6)
C48 C47 H47A 117.8
C46 C47 H47A 117.8
C47 C48 H48A 120.0
C47 C48 H48B 120.0
H48A C48 H48B 120.0
C7 N1 C1 105.2(4)
C7 N2 C6 106.7(3)
C7 N2 C10 128.0(4)
C6 N2 C10 125.2(4)
C19 N3 C18 105.6(3)
C19 N4 C13 106.4(3)
C19 N4 C22 128.3(4)
C13 N4 C22 125.1(4)
C31 N5 C30 104.2(4)
C31 N6 C25 106.2(3)
C31 N6 C34 128.3(4)
C25 N6 C34 125.5(4)
C43 N7 C37 104.1(4)
C43 N8 C42 106.2(3)
C43 N8 C46 128.0(4)
C42 N8 C46 125.7(4)
C8 O1 H1B 104.2
C20 O2 H2B 98.1
C32 O3 H3B 109.5
C44 O4 H4B 109.5

loop_
_geom_bond_atom_site_label_1
_geom_bond_atom_site_label_2
_geom_bond_distance
C1 C6 1.394(6)
C1 C2 1.395(6)
C1 N1 1.396(5)
C2 C3 1.385(7)
C2 H2A 0.9300
C3 C4 1.385(7)
C3 H3A 0.9300
C4 C5 1.388(7)
C4 H4A 0.9300
C5 C6 1.394(6)
C5 H5A 0.9300
C6 N2 1.385(5)
C7 N1 1.329(5)
C7 N2 1.369(5)
C7 C8 1.501(6)
C8 O1 1.438(5)
C8 C9 1.517(6)
C8 H8A 0.9800
C9 H9A 0.9600
C9 H9B 0.9600
C9 H9C 0.9600
C10 N2 1.470(5)
C10 C11 1.487(7)
C10 H10A 0.9700
C10 H10B 0.9700
C11 C12 1.303(8)
C11 H11A 0.9300
C12 H12A 0.9300
C12 H12B 0.9300
C13 N4 1.392(5)
C13 C14 1.392(6)
C13 C18 1.397(5)
C14 C15 1.380(7)
C14 H14A 0.9300
C15 C16 1.387(7)
C15 H15A 0.9300
C16 C17 1.388(7)
C16 H16A 0.9300
C17 C18 1.393(6)
C17 H17A 0.9300
C18 N3 1.395(5)
C19 N3 1.322(5)
C19 N4 1.368(5)
C19 C20 1.489(6)
C20 O2 1.443(5)
C20 C21 1.522(6)
C20 H20A 0.9800
C21 H21A 0.9600
C21 H21B 0.9600
C21 H21C 0.9600
C22 N4 1.469(5)
C22 C23 1.501(6)
C22 H22A 0.9700
C22 H22B 0.9700
C23 C24 1.292(7)
C23 H23A 0.9300
C24 H24A 0.9300
C24 H24B 0.9300
C25 C26 1.386(6)
C25 C30 1.391(6)
C25 N6 1.393(5)
C26 C27 1.384(7)
C26 H26A 0.9300
C27 C28 1.383(7)
C27 H27A 0.9300
C28 C29 1.373(7)
C28 H28A 0.9300
C29 C30 1.402(6)
C29 H29A 0.9300
C30 N5 1.399(6)
C31 N5 1.314(5)
C31 N6 1.371(5)
C31 C32 1.505(6)
C32 O3 1.434(5)
C32 C33 1.510(6)
C32 H32A 0.9800
C33 H33A 0.9600
C33 H33B 0.9600
C33 H33C 0.9600
C34 N6 1.463(5)
C34 C35 1.486(7)
C34 H34A 0.9700
C34 H34B 0.9700
C35 C36 1.284(7)
C35 H35A 0.9300
C36 H36A 0.9300
C36 H36B 0.9300
C37 C38 1.386(6)
C37 N7 1.400(6)
C37 C42 1.404(6)
C38 C39 1.384(7)
C38 H38A 0.9300
C39 C40 1.398(8)
C39 H39A 0.9300
C40 C41 1.368(8)
C40 H40A 0.9300
C41 C42 1.379(7)
C41 H41A 0.9300
C42 N8 1.388(6)
C43 N7 1.323(5)
C43 N8 1.376(5)
C43 C44 1.512(6)
C44 O4 1.432(5)
C44 C45 1.508(6)
C44 H44A 0.9800
C45 H45A 0.9600
C45 H45B 0.9600
C45 H45C 0.9600
C46 N8 1.466(5)
C46 C47 1.487(7)
C46 H46A 0.9700
C46 H46B 0.9700
C47 C48 1.268(8)
C47 H47A 0.9300
C48 H48A 0.9300
C48 H48B 0.9300
O1 H1B 0.8201
O2 H2B 0.8197
O3 H3B 0.8200
O4 H4B 0.8200

loop_
_geom_hbond_atom_site_label_D
_geom_hbond_atom_site_label_H
_geom_hbond_atom_site_label_A
_geom_hbond_site_symmetry_A
_geom_hbond_distance_DH
_geom_hbond_distance_HA
_geom_hbond_distance_DA
_geom_hbond_angle_DHA
O1 H1B N3 1_655 0.82 1.99 2.801(4) 167.4
O2 H2B N1 1_465 0.82 2.05 2.811(4) 154.7
O3 H3B O1 1_455 0.82 1.99 2.808(4) 174.9
O4 H4B O2 1_655 0.82 1.97 2.787(4) 175.6

loop_
_cod_related_entry_id
_cod_related_entry_database
_cod_related_entry_code
1 ChemSpider 670881
